data_7124172
loop_
_publ_author_name
'Trofimova, Alina'
'LaFortune, James'
'Qu, Zheng-wang'
'Westcott, Stephen'
'Stephan, Douglas W.'

_publ_section_title
;
 1,1-Phosphinoboration of Diazomethanes
;
_journal_name_full 'Chemical Communications'
_journal_paper_doi 10.1039/C9CC06914C
_journal_year 2019
_chemical_formula_moiety '2(C31 H24 B N2 O2 P)'
_chemical_formula_sum 'C62 H48 B2 N4 O4 P2'
_chemical_formula_weight 996.60
_space_group_crystal_system monoclinic
_space_group_IT_number 14
_space_group_name_Hall '-P 2ybc'
_space_group_name_H-M_alt 'P 1 21/c 1'
_symmetry_space_group_name_Hall '-P 2ybc'
_symmetry_space_group_name_H-M 'P 1 21/c 1'
_atom_sites_solution_hydrogens geom
_audit_creation_date 2019-08-19
_audit_creation_method
;
Olex2 1.2
(compiled 2018.05.29 svn.r3508 for OlexSys, GUI svn.r5506)
;
_audit_update_record
;
2019-08-23 deposited with the CCDC.    2019-09-16 downloaded from the CCDC.
;
_cell_angle_alpha 90
_cell_angle_beta 107.602(3)
_cell_angle_gamma 90
_cell_formula_units_Z 4
_cell_length_a 25.3105(14)
_cell_length_b 13.9331(8)
_cell_length_c 15.4998(9)
_cell_measurement_reflns_used 9916
_cell_measurement_temperature 150(2)
_cell_measurement_theta_max 29.76
_cell_measurement_theta_min 2.34
_cell_volume 5210.1(5)
_computing_cell_refinement 'Bruker SAINT'
_computing_data_collection 'Bruker APEX2'
_computing_data_reduction 'Bruker SAINT'
_computing_molecular_graphics 'Olex2 (Dolomanov et al., 2009)'
_computing_publication_material 'Olex2 (Dolomanov et al., 2009)'
_computing_structure_refinement 'XL (Sheldrick, 2008)'
_computing_structure_solution 'SHELXS-97 (Sheldrick 2008)'
_diffrn_ambient_temperature 150.15
_diffrn_measured_fraction_theta_full 0.999
_diffrn_measured_fraction_theta_max 0.999
_diffrn_measurement_device_type 'Bruker APEX-II CCD'
_diffrn_measurement_method '\f and \w scans'
_diffrn_radiation_type MoK\a
_diffrn_radiation_wavelength 0.71073
_diffrn_reflns_av_R_equivalents 0.0597
_diffrn_reflns_av_unetI/netI 0.0378
_diffrn_reflns_Laue_measured_fraction_full 0.999
_diffrn_reflns_Laue_measured_fraction_max 0.999
_diffrn_reflns_limit_h_max 35
_diffrn_reflns_limit_h_min -35
_diffrn_reflns_limit_k_max 19
_diffrn_reflns_limit_k_min -19
_diffrn_reflns_limit_l_max 21
_diffrn_reflns_limit_l_min -21
_diffrn_reflns_number 125531
_diffrn_reflns_point_group_measured_fraction_full 0.999
_diffrn_reflns_point_group_measured_fraction_max 0.999
_diffrn_reflns_theta_full 25.242
_diffrn_reflns_theta_max 30.034
_diffrn_reflns_theta_min 2.628
_diffrn_standards_number 0
_exptl_absorpt_coefficient_mu 0.137
_exptl_absorpt_correction_T_max 0.7461
_exptl_absorpt_correction_T_min 0.7010
_exptl_absorpt_correction_type multi-scan
_exptl_absorpt_process_details
;
SADABS-2016/2 (Bruker,2016/2) was used for absorption correction.
wR2(int) was 0.0827 before and 0.0535 after correction.
The Ratio of minimum to maximum transmission is 0.9396.
The \l/2 correction factor is Not present.
;
_exptl_crystal_colour colourless
_exptl_crystal_colour_primary colourless
_exptl_crystal_density_diffrn 1.271
_exptl_crystal_description block
_exptl_crystal_F_000 2080
_exptl_crystal_size_max 0.13
_exptl_crystal_size_mid 0.12
_exptl_crystal_size_min 0.1
_refine_diff_density_max 0.326
_refine_diff_density_min -0.356
_refine_diff_density_rms 0.046
_refine_ls_extinction_coef 0.00037(13)
_refine_ls_extinction_expression Fc^*^=kFc[1+0.001xFc^2^\l^3^/sin(2\q)]^-1/4^
_refine_ls_extinction_method 'SHELXL-2018/3 (Sheldrick 2018)'
_refine_ls_goodness_of_fit_ref 1.015
_refine_ls_hydrogen_treatment constr
_refine_ls_matrix_type full
_refine_ls_number_parameters 760
_refine_ls_number_reflns 15226
_refine_ls_number_restraints 16
_refine_ls_restrained_S_all 1.014
_refine_ls_R_factor_all 0.0817
_refine_ls_R_factor_gt 0.0459
_refine_ls_shift/su_max 0.001
_refine_ls_shift/su_mean 0.000
_refine_ls_structure_factor_coef Fsqd
_refine_ls_weighting_details 'w=1/[\s^2^(Fo^2^)+(0.0424P)^2^+2.4236P] where P=(Fo^2^+2Fc^2^)/3'
_refine_ls_weighting_scheme calc
_refine_ls_wR_factor_gt 0.0992
_refine_ls_wR_factor_ref 0.1178
_reflns_Friedel_coverage 0.000
_reflns_number_gt 10462
_reflns_number_total 15226
_reflns_threshold_expression 'I > 2\s(I)'
_cod_data_source_file c9cc06914c2.cif
_cod_data_source_block jl_a_CCDC3
_cod_database_code 7124172
_shelx_shelxl_version_number 2018/3
_shelx_space_group_comment
;
The symmetry employed for this shelxl refinement is uniquely defined
by the following loop, which should always be used as a source of
symmetry information in preference to the above space-group names.
They are only intended as comments.
;
_olex2_refinement_description
;
1. Fixed Uiso
 At 1.2 times of:
  All C(H) groups
2. Same fragment restrains
{C21, C22, C23, C24, C25} sigma for 1-2: 0.02, 1-3: 0.04
as
{C21B, C22B, C23B, C24B, C25B}
{C33, C34, C35, C36, C37} sigma for 1-2: 0.02, 1-3: 0.04
as
{C33B, C34B, C35B, C36B, C37B}
3. Others
 Sof(C21B)=Sof(H21B)=Sof(C22B)=Sof(H22B)=Sof(C23B)=Sof(H23B)=Sof(C24B)=
 Sof(H24B)=Sof(C25B)=Sof(H25B)=1-FVAR(1)
 Sof(C21)=Sof(H21)=Sof(C22)=Sof(H22)=Sof(C23)=Sof(H23)=Sof(C24)=Sof(H24)=
 Sof(C25)=Sof(H25)=FVAR(1)
 Sof(C33B)=Sof(H33B)=Sof(C34B)=Sof(H34B)=Sof(C35B)=Sof(H35B)=Sof(C36B)=
 Sof(H36B)=Sof(C37B)=Sof(H37B)=1-FVAR(2)
 Sof(C33)=Sof(H33)=Sof(C34)=Sof(H34)=Sof(C35)=Sof(H35)=Sof(C36)=Sof(H36)=
 Sof(C37)=Sof(H37)=FVAR(2)
4.a Aromatic/amide H refined with riding coordinates:
 C2(H2), C3(H3), C4(H4), C5(H5), C6(H6), C8(H8), C9(H9), C10(H10), C11(H11),
 C12(H12), C14(H14), C15(H15), C16(H16), C17(H17), C21(H21), C22(H22), C23(H23),
  C24(H24), C25(H25), C21B(H21B), C22B(H22B), C23B(H23B), C24B(H24B),
 C25B(H25B), C27(H27), C28(H28), C29(H29), C30(H30), C31(H31), C33(H33),
 C34(H34), C35(H35), C36(H36), C37(H37), C33B(H33B), C34B(H34B), C35B(H35B),
 C36B(H36B), C37B(H37B), C39(H39), C40(H40), C41(H41), C42(H42), C43(H43),
 C45(H45), C46(H46), C47(H47), C48(H48), C52(H52), C53(H53), C54(H54), C55(H55),
  C56(H56), C58(H58), C59(H59), C60(H60), C61(H61), C62(H62)
;
_olex2_submission_special_instructions 'No special instructions were received'

loop_
_space_group_symop_operation_xyz
'x, y, z'
'-x, y+1/2, -z+1/2'
'-x, -y, -z'
'x, -y-1/2, z-1/2'

loop_
_atom_site_label
_atom_site_type_symbol
_atom_site_fract_x
_atom_site_fract_y
_atom_site_fract_z
_atom_site_U_iso_or_equiv
_atom_site_adp_type
_atom_site_occupancy
_atom_site_site_symmetry_order
_atom_site_calc_flag
_atom_site_refinement_flags_posn
_atom_site_refinement_flags_occupancy
_atom_site_disorder_assembly
_atom_site_disorder_group
P1 P 0.44984(2) 0.44367(3) 0.72275(2) 0.02371(8) Uani 1 1 d . . . .
P2 P 0.05040(2) 0.56441(3) 0.27978(3) 0.03050(9) Uani 1 1 d . . . .
O1 O 0.42149(4) 0.47529(7) 0.90157(6) 0.0246(2) Uani 1 1 d . . . .
O2 O 0.32762(4) 0.44758(8) 0.83859(7) 0.0306(2) Uani 1 1 d . . . .
O3 O 0.07939(4) 0.51932(7) 0.48455(7) 0.0277(2) Uani 1 1 d . . . .
O4 O 0.17313(4) 0.54967(8) 0.51712(8) 0.0343(3) Uani 1 1 d . . . .
N1 N 0.38909(5) 0.41223(8) 0.74489(8) 0.0239(2) Uani 1 1 d . . . .
N2 N 0.34187(5) 0.39087(9) 0.66756(8) 0.0251(2) Uani 1 1 d . . . .
N3 N 0.11267(5) 0.58644(9) 0.36216(9) 0.0281(3) Uani 1 1 d . . . .
N4 N 0.16039(5) 0.60551(9) 0.33228(9) 0.0279(3) Uani 1 1 d . . . .
B1 B 0.37973(7) 0.44246(11) 0.82593(11) 0.0230(3) Uani 1 1 d . . . .
B2 B 0.12140(7) 0.55421(12) 0.45193(12) 0.0272(3) Uani 1 1 d . . . .
C1 C 0.46290(6) 0.33982(10) 0.66044(10) 0.0243(3) Uani 1 1 d . . . .
C2 C 0.50692(6) 0.27947(11) 0.70437(11) 0.0308(3) Uani 1 1 d . . . .
H2 H 0.529073 0.293861 0.764303 0.037 Uiso 1 1 calc R . . .
C3 C 0.51848(7) 0.19830(11) 0.66074(12) 0.0349(4) Uani 1 1 d . . . .
H3 H 0.548426 0.157560 0.691107 0.042 Uiso 1 1 calc R . . .
C4 C 0.48662(7) 0.17681(11) 0.57359(12) 0.0335(3) Uani 1 1 d . . . .
H4 H 0.494805 0.121655 0.543927 0.040 Uiso 1 1 calc R . . .
C5 C 0.44266(7) 0.23583(11) 0.52940(11) 0.0318(3) Uani 1 1 d . . . .
H5 H 0.420545 0.220805 0.469595 0.038 Uiso 1 1 calc R . . .
C6 C 0.43091(6) 0.31692(10) 0.57244(10) 0.0271(3) Uani 1 1 d . . . .
H6 H 0.400811 0.357188 0.541709 0.033 Uiso 1 1 calc R . . .
C7 C 0.42566(6) 0.53310(10) 0.63244(10) 0.0242(3) Uani 1 1 d . . . .
C8 C 0.45790(7) 0.55302(11) 0.57599(11) 0.0318(3) Uani 1 1 d . . . .
H8 H 0.489368 0.514328 0.579400 0.038 Uiso 1 1 calc R . . .
C9 C 0.44470(8) 0.62869(12) 0.51471(12) 0.0391(4) Uani 1 1 d . . . .
H9 H 0.467148 0.641143 0.476704 0.047 Uiso 1 1 calc R . . .
C10 C 0.39932(8) 0.68563(11) 0.50877(12) 0.0395(4) Uani 1 1 d . . . .
H10 H 0.390575 0.737679 0.467276 0.047 Uiso 1 1 calc R . . .
C11 C 0.36662(8) 0.66646(12) 0.56366(12) 0.0387(4) Uani 1 1 d . . . .
H11 H 0.334994 0.705063 0.559384 0.046 Uiso 1 1 calc R . . .
C12 C 0.37969(7) 0.59110(11) 0.62506(11) 0.0327(3) Uani 1 1 d . . . .
H12 H 0.356922 0.578912 0.662608 0.039 Uiso 1 1 calc R . . .
C13 C 0.39375(6) 0.50281(10) 0.96250(9) 0.0234(3) Uani 1 1 d . . . .
C14 C 0.41588(7) 0.54075(11) 1.04780(10) 0.0295(3) Uani 1 1 d . . . .
H14 H 0.454547 0.551370 1.073434 0.035 Uiso 1 1 calc R . . .
C15 C 0.37803(7) 0.56272(12) 1.09442(11) 0.0349(4) Uani 1 1 d . . . .
H15 H 0.391295 0.588619 1.153773 0.042 Uiso 1 1 calc R . . .
C16 C 0.32184(8) 0.54776(14) 1.05642(12) 0.0439(4) Uani 1 1 d . . . .
H16 H 0.297347 0.564354 1.089938 0.053 Uiso 1 1 calc R . . .
C17 C 0.30019(7) 0.50885(15) 0.96995(12) 0.0437(4) Uani 1 1 d . . . .
H17 H 0.261562 0.498474 0.943518 0.052 Uiso 1 1 calc R . . .
C18 C 0.33784(6) 0.48633(11) 0.92507(10) 0.0291(3) Uani 1 1 d . . . .
C19 C 0.31966(6) 0.30823(10) 0.66714(9) 0.0242(3) Uani 1 1 d . . . .
C20 C 0.27088(6) 0.28689(11) 0.58723(10) 0.0289(3) Uani 1 1 d . . . .
C21 C 0.2446(6) 0.2064(10) 0.5685(11) 0.044(3) Uani 0.47(2) 1 d D P A 1
H21 H 0.256617 0.155075 0.610238 0.053 Uiso 0.47(2) 1 calc R P A 1
C22 C 0.2001(9) 0.1895(10) 0.4916(14) 0.048(3) Uani 0.47(2) 1 d D P A 1
H22 H 0.180794 0.130064 0.484117 0.058 Uiso 0.47(2) 1 calc R P A 1
C23 C 0.1842(5) 0.2596(8) 0.4265(8) 0.0400(19) Uani 0.47(2) 1 d D P A 1
H23 H 0.154439 0.249267 0.372821 0.048 Uiso 0.47(2) 1 calc R P A 1
C24 C 0.2125(5) 0.3450(6) 0.4412(5) 0.0433(16) Uani 0.47(2) 1 d D P A 1
H24 H 0.202321 0.393674 0.396303 0.052 Uiso 0.47(2) 1 calc R P A 1
C25 C 0.2557(5) 0.3623(7) 0.5196(6) 0.0335(16) Uani 0.47(2) 1 d D P A 1
H25 H 0.274754 0.421992 0.528833 0.040 Uiso 0.47(2) 1 calc R P A 1
C21B C 0.2504(4) 0.1881(9) 0.5757(8) 0.0340(17) Uani 0.53(2) 1 d D P A 2
H21B H 0.267703 0.139338 0.617543 0.041 Uiso 0.53(2) 1 calc R P A 2
C22B C 0.2044(8) 0.1676(10) 0.5012(12) 0.046(2) Uani 0.53(2) 1 d D P A 2
H22B H 0.192104 0.103111 0.489695 0.055 Uiso 0.53(2) 1 calc R P A 2
C23B C 0.1772(5) 0.2381(9) 0.4450(8) 0.049(2) Uani 0.53(2) 1 d D P A 2
H23B H 0.145473 0.222663 0.395730 0.059 Uiso 0.53(2) 1 calc R P A 2
C24B C 0.1950(5) 0.3323(7) 0.4588(7) 0.055(3) Uani 0.53(2) 1 d D P A 2
H24B H 0.175674 0.381550 0.419423 0.066 Uiso 0.53(2) 1 calc R P A 2
C25B C 0.2413(4) 0.3540(7) 0.5306(6) 0.0405(18) Uani 0.53(2) 1 d D P A 2
H25B H 0.252656 0.419093 0.540316 0.049 Uiso 0.53(2) 1 calc R P A 2
C26 C 0.33887(7) 0.23142(11) 0.73693(10) 0.0329(3) Uani 1 1 d . . . .
C27 C 0.31168(9) 0.21552(15) 0.80079(12) 0.0504(5) Uani 1 1 d . . . .
H27 H 0.281760 0.255527 0.803187 0.061 Uiso 1 1 calc R . . .
C28 C 0.32909(13) 0.13924(18) 0.86196(14) 0.0739(8) Uani 1 1 d . . . .
H28 H 0.310972 0.127844 0.906461 0.089 Uiso 1 1 calc R . . .
C29 C 0.37210(14) 0.08084(16) 0.85809(15) 0.0810(10) Uani 1 1 d . . . .
H29 H 0.383626 0.029557 0.899969 0.097 Uiso 1 1 calc R . . .
C30 C 0.39821(11) 0.09637(14) 0.79439(16) 0.0666(7) Uani 1 1 d . . . .
H30 H 0.427748 0.055507 0.791824 0.080 Uiso 1 1 calc R . . .
C31 C 0.38204(8) 0.17136(12) 0.73321(14) 0.0456(4) Uani 1 1 d . . . .
H31 H 0.400407 0.181692 0.688858 0.055 Uiso 1 1 calc R . . .
C32 C 0.06806(7) 0.47488(11) 0.20612(12) 0.0353(4) Uani 1 1 d . . . .
C33 C 0.1088(5) 0.4120(7) 0.2297(6) 0.0388(17) Uani 0.53(2) 1 d D P B 1
H33 H 0.134446 0.417036 0.288638 0.047 Uiso 0.53(2) 1 calc R P B 1
C34 C 0.1166(6) 0.3385(8) 0.1738(8) 0.046(2) Uani 0.53(2) 1 d D P B 1
H34 H 0.146136 0.294236 0.196273 0.055 Uiso 0.53(2) 1 calc R P B 1
C35 C 0.0824(4) 0.3292(10) 0.0868(10) 0.052(3) Uani 0.53(2) 1 d D P B 1
H35 H 0.088968 0.280700 0.048227 0.063 Uiso 0.53(2) 1 calc R P B 1
C36 C 0.0389(3) 0.3906(7) 0.0567(6) 0.058(2) Uani 0.53(2) 1 d D P B 1
H36 H 0.014095 0.383496 -0.002717 0.070 Uiso 0.53(2) 1 calc R P B 1
C37 C 0.0305(3) 0.4637(6) 0.1121(5) 0.0467(15) Uani 0.53(2) 1 d D P B 1
H37 H 0.000457 0.507033 0.089759 0.056 Uiso 0.53(2) 1 calc R P B 1
C33B C 0.1219(5) 0.4293(8) 0.2267(8) 0.0380(17) Uani 0.47(2) 1 d D P B 2
H33B H 0.152036 0.449934 0.276483 0.046 Uiso 0.47(2) 1 calc R P B 2
C34B C 0.1282(6) 0.3545(10) 0.1714(11) 0.055(3) Uani 0.47(2) 1 d D P B 2
H34B H 0.163499 0.325815 0.180462 0.065 Uiso 0.47(2) 1 calc R P B 2
C35B C 0.0833(6) 0.3222(11) 0.1039(11) 0.063(4) Uani 0.47(2) 1 d D P B 2
H35B H 0.086772 0.268483 0.068259 0.076 Uiso 0.47(2) 1 calc R P B 2
C36B C 0.0338(6) 0.3670(9) 0.0879(9) 0.095(4) Uani 0.47(2) 1 d D P B 2
H36B H 0.003155 0.347026 0.038714 0.114 Uiso 0.47(2) 1 calc R P B 2
C37B C 0.0275(5) 0.4418(10) 0.1430(11) 0.086(4) Uani 0.47(2) 1 d D P B 2
H37B H -0.008193 0.469220 0.133265 0.103 Uiso 0.47(2) 1 calc R P B 2
C38 C 0.04065(6) 0.67032(11) 0.20763(10) 0.0284(3) Uani 1 1 d . . . .
C39 C 0.07341(6) 0.69146(11) 0.15192(10) 0.0299(3) Uani 1 1 d . . . .
H39 H 0.103748 0.650977 0.152671 0.036 Uiso 1 1 calc R . . .
C40 C 0.06202(7) 0.77102(12) 0.09558(11) 0.0338(3) Uani 1 1 d . . . .
H40 H 0.084897 0.785314 0.058673 0.041 Uiso 1 1 calc R . . .
C41 C 0.01732(7) 0.82980(12) 0.09291(12) 0.0364(4) Uani 1 1 d . . . .
H41 H 0.009108 0.883494 0.053311 0.044 Uiso 1 1 calc R . . .
C42 C -0.01513(7) 0.81009(12) 0.14789(13) 0.0404(4) Uani 1 1 d . . . .
H42 H -0.045554 0.850643 0.146467 0.048 Uiso 1 1 calc R . . .
C43 C -0.00355(7) 0.73111(12) 0.20542(12) 0.0366(4) Uani 1 1 d . . . .
H43 H -0.025917 0.718449 0.243524 0.044 Uiso 1 1 calc R . . .
C44 C 0.10681(6) 0.49038(10) 0.57268(10) 0.0274(3) Uani 1 1 d . . . .
C45 C 0.08441(7) 0.45010(11) 0.63490(11) 0.0334(3) Uani 1 1 d . . . .
H45 H 0.045764 0.438733 0.621608 0.040 Uiso 1 1 calc R . . .
C46 C 0.12196(8) 0.42705(13) 0.71861(11) 0.0400(4) Uani 1 1 d . . . .
H46 H 0.108487 0.399667 0.764024 0.048 Uiso 1 1 calc R . . .
C47 C 0.17832(8) 0.44291(13) 0.73743(12) 0.0435(4) Uani 1 1 d . . . .
H47 H 0.202632 0.424875 0.794837 0.052 Uiso 1 1 calc R . . .
C48 C 0.20009(7) 0.48472(13) 0.67401(12) 0.0422(4) Uani 1 1 d . . . .
H48 H 0.238690 0.496203 0.686650 0.051 Uiso 1 1 calc R . . .
C49 C 0.16279(7) 0.50848(11) 0.59222(11) 0.0316(3) Uani 1 1 d . . . .
C50 C 0.18601(6) 0.68472(10) 0.35839(10) 0.0253(3) Uani 1 1 d . . . .
C51 C 0.17046(6) 0.76262(11) 0.41277(11) 0.0303(3) Uani 1 1 d . . . .
C52 C 0.19750(7) 0.77020(14) 0.50516(12) 0.0401(4) Uani 1 1 d . . . .
H52 H 0.224340 0.723681 0.534635 0.048 Uiso 1 1 calc R . . .
C53 C 0.18518(9) 0.84594(16) 0.55427(15) 0.0551(6) Uani 1 1 d . . . .
H53 H 0.203169 0.850416 0.617529 0.066 Uiso 1 1 calc R . . .
C54 C 0.14701(10) 0.91452(15) 0.51156(18) 0.0623(7) Uani 1 1 d . . . .
H54 H 0.138775 0.966321 0.545233 0.075 Uiso 1 1 calc R . . .
C55 C 0.12083(10) 0.90777(14) 0.41997(18) 0.0600(6) Uani 1 1 d . . . .
H55 H 0.094875 0.955593 0.390500 0.072 Uiso 1 1 calc R . . .
C56 C 0.13200(8) 0.83157(13) 0.37011(14) 0.0443(4) Uani 1 1 d . . . .
H56 H 0.113342 0.826869 0.307088 0.053 Uiso 1 1 calc R . . .
C57 C 0.23565(6) 0.70026(11) 0.32734(10) 0.0263(3) Uani 1 1 d . . . .
C58 C 0.26503(6) 0.62228(11) 0.30898(10) 0.0298(3) Uani 1 1 d . . . .
H58 H 0.254453 0.558843 0.319051 0.036 Uiso 1 1 calc R . . .
C59 C 0.30960(6) 0.63685(12) 0.27611(11) 0.0334(3) Uani 1 1 d . . . .
H59 H 0.329493 0.583305 0.263992 0.040 Uiso 1 1 calc R . . .
C60 C 0.32527(7) 0.72862(13) 0.26086(12) 0.0368(4) Uani 1 1 d . . . .
H60 H 0.355470 0.738276 0.237405 0.044 Uiso 1 1 calc R . . .
C61 C 0.29692(8) 0.80603(13) 0.27982(15) 0.0494(5) Uani 1 1 d . . . .
H61 H 0.307743 0.869314 0.269777 0.059 Uiso 1 1 calc R . . .
C62 C 0.25247(8) 0.79206(12) 0.31362(14) 0.0441(4) Uani 1 1 d . . . .
H62 H 0.233486 0.845960 0.327402 0.053 Uiso 1 1 calc R . . .

loop_
_atom_site_aniso_label
_atom_site_aniso_U_11
_atom_site_aniso_U_22
_atom_site_aniso_U_33
_atom_site_aniso_U_23
_atom_site_aniso_U_13
_atom_site_aniso_U_12
P1 0.02392(18) 0.02561(17) 0.02230(17) -0.00261(14) 0.00804(14) -0.00143(14)
P2 0.0289(2) 0.0320(2) 0.0344(2) 0.00409(17) 0.01531(17) -0.00377(16)
O1 0.0246(5) 0.0293(5) 0.0210(5) -0.0029(4) 0.0087(4) -0.0013(4)
O2 0.0244(5) 0.0453(6) 0.0222(5) -0.0051(5) 0.0074(4) -0.0027(5)
O3 0.0266(5) 0.0323(5) 0.0265(5) 0.0038(4) 0.0114(4) -0.0024(4)
O4 0.0275(6) 0.0403(6) 0.0378(6) 0.0092(5) 0.0139(5) -0.0027(5)
N1 0.0235(6) 0.0277(6) 0.0197(6) -0.0011(5) 0.0056(5) -0.0029(5)
N2 0.0245(6) 0.0298(6) 0.0202(6) -0.0016(5) 0.0053(5) -0.0002(5)
N3 0.0275(6) 0.0296(6) 0.0326(7) 0.0036(5) 0.0174(5) -0.0016(5)
N4 0.0277(6) 0.0301(6) 0.0313(7) 0.0043(5) 0.0173(5) 0.0003(5)
B1 0.0243(7) 0.0220(7) 0.0227(7) 0.0027(6) 0.0069(6) -0.0005(6)
B2 0.0269(8) 0.0245(7) 0.0340(9) 0.0002(7) 0.0149(7) -0.0003(6)
C1 0.0256(7) 0.0230(6) 0.0261(7) -0.0006(5) 0.0105(6) 0.0002(5)
C2 0.0260(7) 0.0311(8) 0.0330(8) 0.0012(6) 0.0056(6) 0.0003(6)
C3 0.0293(8) 0.0257(7) 0.0497(10) 0.0047(7) 0.0120(7) 0.0050(6)
C4 0.0372(9) 0.0223(7) 0.0466(10) -0.0042(6) 0.0211(8) -0.0002(6)
C5 0.0388(9) 0.0280(7) 0.0301(8) -0.0048(6) 0.0129(7) -0.0009(6)
C6 0.0302(8) 0.0258(7) 0.0264(7) -0.0005(6) 0.0101(6) 0.0029(6)
C7 0.0285(7) 0.0217(6) 0.0243(7) -0.0045(5) 0.0108(6) -0.0039(5)
C8 0.0355(8) 0.0285(7) 0.0372(8) -0.0021(6) 0.0196(7) -0.0025(6)
C9 0.0548(11) 0.0316(8) 0.0395(9) 0.0004(7) 0.0271(8) -0.0076(7)
C10 0.0605(11) 0.0259(8) 0.0335(9) 0.0033(7) 0.0163(8) -0.0019(7)
C11 0.0459(10) 0.0306(8) 0.0414(10) 0.0044(7) 0.0157(8) 0.0094(7)
C12 0.0386(9) 0.0300(7) 0.0349(8) 0.0016(6) 0.0191(7) 0.0037(6)
C13 0.0268(7) 0.0233(6) 0.0222(7) 0.0019(5) 0.0105(6) 0.0004(5)
C14 0.0317(8) 0.0298(7) 0.0267(7) -0.0041(6) 0.0084(6) -0.0034(6)
C15 0.0438(9) 0.0378(8) 0.0259(8) -0.0060(7) 0.0149(7) -0.0021(7)
C16 0.0407(10) 0.0615(12) 0.0361(9) -0.0094(8) 0.0215(8) 0.0023(9)
C17 0.0286(8) 0.0705(13) 0.0350(9) -0.0102(9) 0.0141(7) -0.0029(8)
C18 0.0293(8) 0.0362(8) 0.0229(7) -0.0015(6) 0.0096(6) -0.0010(6)
C19 0.0228(7) 0.0292(7) 0.0211(7) -0.0014(5) 0.0073(5) 0.0006(5)
C20 0.0252(7) 0.0369(8) 0.0237(7) -0.0077(6) 0.0059(6) 0.0015(6)
C21 0.050(4) 0.036(5) 0.039(3) 0.011(3) 0.002(3) 0.009(3)
C22 0.042(6) 0.037(5) 0.052(5) -0.006(4) -0.005(3) -0.008(5)
C23 0.036(3) 0.045(4) 0.030(3) -0.004(3) -0.004(2) 0.003(3)
C24 0.040(4) 0.049(3) 0.033(3) 0.001(2) 0.000(2) -0.006(3)
C25 0.030(4) 0.041(3) 0.024(2) 0.0020(18) -0.001(2) -0.006(2)
C21B 0.027(3) 0.027(3) 0.036(3) 0.000(2) -0.008(2) -0.012(3)
C22B 0.036(3) 0.041(5) 0.049(4) -0.012(3) -0.005(3) -0.004(4)
C23B 0.043(4) 0.054(5) 0.037(4) -0.019(4) -0.008(3) 0.002(3)
C24B 0.046(4) 0.055(4) 0.043(4) -0.013(3) -0.017(3) 0.015(3)
C25B 0.037(4) 0.035(3) 0.042(3) -0.011(2) 0.000(2) 0.003(2)
C26 0.0366(9) 0.0305(7) 0.0253(7) 0.0014(6) -0.0004(6) -0.0105(7)
C27 0.0721(14) 0.0503(11) 0.0292(9) -0.0006(8) 0.0156(9) -0.0204(10)
C28 0.129(2) 0.0606(14) 0.0269(10) 0.0025(10) 0.0163(12) -0.0407(16)
C29 0.144(3) 0.0344(11) 0.0335(11) 0.0057(9) -0.0209(14) -0.0178(14)
C30 0.0812(16) 0.0338(10) 0.0553(13) 0.0053(9) -0.0238(12) -0.0003(10)
C31 0.0419(10) 0.0321(8) 0.0516(11) 0.0056(8) -0.0025(8) -0.0030(7)
C32 0.0412(9) 0.0288(8) 0.0378(9) -0.0025(7) 0.0149(7) -0.0098(7)
C33 0.049(4) 0.032(3) 0.030(2) 0.003(2) 0.003(3) -0.002(3)
C34 0.064(5) 0.029(3) 0.048(3) -0.006(2) 0.022(3) -0.001(3)
C35 0.073(6) 0.045(5) 0.042(5) -0.019(4) 0.022(3) -0.020(4)
C36 0.053(3) 0.070(4) 0.044(4) -0.027(3) 0.001(3) -0.016(3)
C37 0.034(2) 0.059(3) 0.039(3) -0.014(2) -0.001(2) -0.009(2)
C33B 0.045(4) 0.027(3) 0.042(3) -0.006(2) 0.014(3) -0.005(2)
C34B 0.066(5) 0.032(4) 0.069(5) -0.010(3) 0.026(4) -0.005(4)
C35B 0.120(9) 0.029(3) 0.040(6) -0.005(3) 0.026(4) -0.001(4)
C36B 0.129(8) 0.066(5) 0.051(6) -0.027(5) -0.029(5) -0.002(5)
C37B 0.067(5) 0.080(6) 0.080(8) -0.040(6) -0.025(5) 0.016(5)
C38 0.0279(7) 0.0307(7) 0.0281(7) -0.0002(6) 0.0105(6) -0.0022(6)
C39 0.0290(8) 0.0346(8) 0.0279(7) 0.0011(6) 0.0113(6) 0.0007(6)
C40 0.0348(9) 0.0379(8) 0.0292(8) 0.0047(7) 0.0105(7) -0.0026(7)
C41 0.0375(9) 0.0295(8) 0.0375(9) 0.0037(7) 0.0045(7) -0.0024(7)
C42 0.0364(9) 0.0315(8) 0.0544(11) -0.0010(8) 0.0156(8) 0.0046(7)
C43 0.0360(9) 0.0352(8) 0.0449(10) -0.0006(7) 0.0215(8) 0.0003(7)
C44 0.0305(8) 0.0267(7) 0.0257(7) 0.0007(6) 0.0098(6) -0.0017(6)
C45 0.0356(8) 0.0357(8) 0.0320(8) 0.0026(7) 0.0148(7) -0.0054(7)
C46 0.0526(11) 0.0406(9) 0.0286(8) 0.0037(7) 0.0151(8) -0.0059(8)
C47 0.0502(11) 0.0446(10) 0.0296(8) 0.0033(7) 0.0032(8) -0.0037(8)
C48 0.0336(9) 0.0469(10) 0.0413(10) 0.0055(8) 0.0041(7) -0.0057(8)
C49 0.0326(8) 0.0312(8) 0.0324(8) 0.0037(6) 0.0118(7) -0.0032(6)
C50 0.0251(7) 0.0303(7) 0.0228(7) 0.0032(6) 0.0108(6) 0.0019(6)
C51 0.0288(8) 0.0331(8) 0.0353(8) -0.0035(6) 0.0190(7) -0.0045(6)
C52 0.0364(9) 0.0524(10) 0.0373(9) -0.0091(8) 0.0198(7) -0.0125(8)
C53 0.0617(13) 0.0662(13) 0.0514(12) -0.0279(10) 0.0378(11) -0.0311(11)
C54 0.0858(16) 0.0422(11) 0.0884(17) -0.0247(11) 0.0708(15) -0.0210(11)
C55 0.0739(15) 0.0384(10) 0.0875(17) -0.0002(11) 0.0540(14) 0.0107(10)
C56 0.0484(11) 0.0388(9) 0.0522(11) -0.0009(8) 0.0249(9) 0.0070(8)
C57 0.0255(7) 0.0324(7) 0.0237(7) 0.0002(6) 0.0114(6) -0.0006(6)
C58 0.0300(8) 0.0319(7) 0.0305(8) 0.0032(6) 0.0134(6) 0.0025(6)
C59 0.0307(8) 0.0394(8) 0.0343(8) 0.0019(7) 0.0161(7) 0.0065(7)
C60 0.0315(8) 0.0462(9) 0.0398(9) -0.0020(7) 0.0216(7) -0.0043(7)
C61 0.0553(12) 0.0355(9) 0.0746(14) -0.0039(9) 0.0457(11) -0.0101(8)
C62 0.0477(10) 0.0319(8) 0.0674(13) -0.0053(8) 0.0396(10) -0.0025(7)

loop_
_atom_type_symbol
_atom_type_description
_atom_type_scat_dispersion_real
_atom_type_scat_dispersion_imag
_atom_type_scat_source
C C 0.0033 0.0016 'International Tables Vol C Tables 4.2.6.8 and 6.1.1.4'
H H 0.0000 0.0000 'International Tables Vol C Tables 4.2.6.8 and 6.1.1.4'
B B 0.0013 0.0007 'International Tables Vol C Tables 4.2.6.8 and 6.1.1.4'
O O 0.0106 0.0060 'International Tables Vol C Tables 4.2.6.8 and 6.1.1.4'
P P 0.1023 0.0942 'International Tables Vol C Tables 4.2.6.8 and 6.1.1.4'
N N 0.0061 0.0033 'International Tables Vol C Tables 4.2.6.8 and 6.1.1.4'

loop_
_geom_angle_atom_site_label_1
_geom_angle_atom_site_label_2
_geom_angle_atom_site_label_3
_geom_angle
N1 P1 C1 102.61(6)
N1 P1 C7 102.23(6)
C1 P1 C7 101.93(6)
N3 P2 C32 103.94(7)
N3 P2 C38 103.49(7)
C38 P2 C32 100.48(7)
C13 O1 B1 104.54(11)
B1 O2 C18 104.29(11)
C44 O3 B2 104.36(12)
C49 O4 B2 104.61(12)
N2 N1 P1 116.71(9)
B1 N1 P1 119.97(10)
B1 N1 N2 118.72(11)
C19 N2 N1 116.18(12)
N4 N3 P2 117.39(9)
B2 N3 P2 120.42(10)
B2 N3 N4 118.51(12)
C50 N4 N3 116.73(12)
O1 B1 N1 123.83(13)
O2 B1 O1 111.92(12)
O2 B1 N1 124.18(13)
O3 B2 N3 123.88(14)
O4 B2 O3 111.93(13)
O4 B2 N3 124.14(13)
C2 C1 P1 117.68(11)
C6 C1 P1 123.64(11)
C6 C1 C2 118.68(13)
C1 C2 H2 119.8
C3 C2 C1 120.35(15)
C3 C2 H2 119.8
C2 C3 H3 119.8
C4 C3 C2 120.31(15)
C4 C3 H3 119.8
C3 C4 H4 120.0
C3 C4 C5 119.92(14)
C5 C4 H4 120.0
C4 C5 H5 120.0
C4 C5 C6 120.09(15)
C6 C5 H5 120.0
C1 C6 H6 119.7
C5 C6 C1 120.65(14)
C5 C6 H6 119.7
C8 C7 P1 119.40(11)
C8 C7 C12 117.80(14)
C12 C7 P1 122.29(11)
C7 C8 H8 119.5
C9 C8 C7 120.99(15)
C9 C8 H8 119.5
C8 C9 H9 119.8
C10 C9 C8 120.41(15)
C10 C9 H9 119.8
C9 C10 H10 120.3
C9 C10 C11 119.41(15)
C11 C10 H10 120.3
C10 C11 H11 119.8
C10 C11 C12 120.39(16)
C12 C11 H11 119.8
C7 C12 H12 119.5
C11 C12 C7 121.00(15)
C11 C12 H12 119.5
C14 C13 O1 128.04(13)
C14 C13 C18 122.47(13)
C18 C13 O1 109.49(12)
C13 C14 H14 122.0
C13 C14 C15 115.95(14)
C15 C14 H14 122.0
C14 C15 H15 119.2
C16 C15 C14 121.68(15)
C16 C15 H15 119.2
C15 C16 H16 119.2
C15 C16 C17 121.54(15)
C17 C16 H16 119.2
C16 C17 H17 121.8
C18 C17 C16 116.34(16)
C18 C17 H17 121.8
C13 C18 O2 109.74(12)
C17 C18 O2 128.24(14)
C17 C18 C13 122.00(14)
N2 C19 C20 115.82(13)
N2 C19 C26 126.44(13)
C20 C19 C26 117.71(13)
C21 C20 C19 126.9(6)
C21 C20 C25 117.5(6)
C25 C20 C19 115.3(4)
C21B C20 C19 117.6(4)
C25B C20 C19 124.2(4)
C25B C20 C21B 117.8(5)
C20 C21 H21 117.7
C20 C21 C22 124.6(11)
C22 C21 H21 117.7
C21 C22 H22 120.3
C23 C22 C21 119.3(12)
C23 C22 H22 120.3
C22 C23 H23 120.9
C24 C23 C22 118.2(10)
C24 C23 H23 120.9
C23 C24 H24 119.0
C23 C24 C25 122.0(8)
C25 C24 H24 119.0
C20 C25 H25 120.9
C24 C25 C20 118.2(7)
C24 C25 H25 120.9
C20 C21B H21B 121.0
C22B C21B C20 118.0(8)
C22B C21B H21B 121.0
C21B C22B H22B 119.4
C23B C22B C21B 121.2(10)
C23B C22B H22B 119.4
C22B C23B H23B 119.7
C22B C23B C24B 120.6(9)
C24B C23B H23B 119.7
C23B C24B H24B 120.4
C25B C24B C23B 119.3(7)
C25B C24B H24B 120.4
C20 C25B C24B 122.9(6)
C20 C25B H25B 118.6
C24B C25B H25B 118.6
C27 C26 C19 120.60(17)
C27 C26 C31 120.01(17)
C31 C26 C19 119.23(15)
C26 C27 H27 120.6
C26 C27 C28 118.8(2)
C28 C27 H27 120.6
C27 C28 H28 119.7
C29 C28 C27 120.6(2)
C29 C28 H28 119.7
C28 C29 H29 119.9
C30 C29 C28 120.1(2)
C30 C29 H29 119.9
C29 C30 H30 119.7
C29 C30 C31 120.5(2)
C31 C30 H30 119.7
C26 C31 H31 120.1
C30 C31 C26 119.9(2)
C30 C31 H31 120.1
C33 C32 P2 126.6(4)
C33 C32 C37 114.6(5)
C37 C32 P2 118.5(3)
C33B C32 P2 123.4(4)
C37B C32 P2 115.7(6)
C37B C32 C33B 119.8(7)
C32 C33 H33 117.9
C32 C33 C34 124.2(8)
C34 C33 H33 117.9
C33 C34 H34 119.5
C35 C34 C33 121.0(10)
C35 C34 H34 119.5
C34 C35 H35 120.5
C36 C35 C34 118.9(10)
C36 C35 H35 120.5
C35 C36 H36 119.7
C35 C36 C37 120.5(7)
C37 C36 H36 119.7
C32 C37 H37 119.7
C36 C37 C32 120.7(6)
C36 C37 H37 119.7
C32 C33B H33B 121.0
C34B C33B C32 117.9(9)
C34B C33B H33B 121.0
C33B C34B H34B 120.1
C35B C34B C33B 119.7(12)
C35B C34B H34B 120.1
C34B C35B H35B 120.1
C36B C35B C34B 119.8(11)
C36B C35B H35B 120.1
C35B C36B H36B 119.8
C35B C36B C37B 120.4(9)
C37B C36B H36B 119.8
C32 C37B C36B 122.0(9)
C32 C37B H37B 119.0
C36B C37B H37B 119.0
C39 C38 P2 123.65(12)
C43 C38 P2 117.73(12)
C43 C38 C39 118.56(14)
C38 C39 H39 119.7
C40 C39 C38 120.56(15)
C40 C39 H39 119.7
C39 C40 H40 119.9
C39 C40 C41 120.21(15)
C41 C40 H40 119.9
C40 C41 H41 120.1
C42 C41 C40 119.81(15)
C42 C41 H41 120.1
C41 C42 H42 119.8
C41 C42 C43 120.31(16)
C43 C42 H42 119.8
C38 C43 H43 119.7
C42 C43 C38 120.52(15)
C42 C43 H43 119.7
C45 C44 O3 128.07(14)
C45 C44 C49 122.25(15)
C49 C44 O3 109.68(12)
C44 C45 H45 122.1
C44 C45 C46 115.88(15)
C46 C45 H45 122.1
C45 C46 H46 119.1
C47 C46 C45 121.88(16)
C47 C46 H46 119.1
C46 C47 H47 119.3
C46 C47 C48 121.39(16)
C48 C47 H47 119.3
C47 C48 H48 121.8
C49 C48 C47 116.39(16)
C49 C48 H48 121.8
C44 C49 O4 109.40(13)
C48 C49 O4 128.39(15)
C48 C49 C44 122.18(15)
N4 C50 C51 127.40(13)
N4 C50 C57 114.74(13)
C57 C50 C51 117.83(12)
C52 C51 C50 120.17(15)
C56 C51 C50 120.02(15)
C56 C51 C52 119.64(16)
C51 C52 H52 120.0
C53 C52 C51 119.92(19)
C53 C52 H52 120.0
C52 C53 H53 119.9
C54 C53 C52 120.3(2)
C54 C53 H53 119.9
C53 C54 H54 120.1
C55 C54 C53 119.82(18)
C55 C54 H54 120.1
C54 C55 H55 119.7
C54 C55 C56 120.6(2)
C56 C55 H55 119.7
C51 C56 C55 119.7(2)
C51 C56 H56 120.1
C55 C56 H56 120.1
C58 C57 C50 120.42(13)
C62 C57 C50 120.80(13)
C62 C57 C58 118.76(14)
C57 C58 H58 119.8
C59 C58 C57 120.31(14)
C59 C58 H58 119.8
C58 C59 H59 119.8
C60 C59 C58 120.44(15)
C60 C59 H59 119.8
C59 C60 H60 120.2
C61 C60 C59 119.62(14)
C61 C60 H60 120.2
C60 C61 H61 119.9
C60 C61 C62 120.29(16)
C62 C61 H61 119.9
C57 C62 C61 120.55(16)
C57 C62 H62 119.7
C61 C62 H62 119.7

loop_
_geom_bond_atom_site_label_1
_geom_bond_atom_site_label_2
_geom_bond_distance
P1 N1 1.7300(12)
P1 C1 1.8245(14)
P1 C7 1.8354(15)
P2 N3 1.7295(14)
P2 C32 1.8351(17)
P2 C38 1.8228(16)
O1 B1 1.3969(19)
O1 C13 1.3903(16)
O2 B1 1.3928(18)
O2 C18 1.3948(17)
O3 B2 1.3957(18)
O3 C44 1.3917(18)
O4 B2 1.393(2)
O4 C49 1.3918(18)
N1 N2 1.4448(16)
N1 B1 1.4112(19)
N2 C19 1.2805(18)
N3 N4 1.4429(16)
N3 B2 1.414(2)
N4 C50 1.2820(19)
C1 C2 1.398(2)
C1 C6 1.396(2)
C2 H2 0.9500
C2 C3 1.393(2)
C3 H3 0.9500
C3 C4 1.381(2)
C4 H4 0.9500
C4 C5 1.387(2)
C5 H5 0.9500
C5 C6 1.389(2)
C6 H6 0.9500
C7 C8 1.393(2)
C7 C12 1.393(2)
C8 H8 0.9500
C8 C9 1.390(2)
C9 H9 0.9500
C9 C10 1.376(3)
C10 H10 0.9500
C10 C11 1.381(2)
C11 H11 0.9500
C11 C12 1.388(2)
C12 H12 0.9500
C13 C14 1.376(2)
C13 C18 1.377(2)
C14 H14 0.9500
C14 C15 1.397(2)
C15 H15 0.9500
C15 C16 1.381(2)
C16 H16 0.9500
C16 C17 1.395(2)
C17 H17 0.9500
C17 C18 1.375(2)
C19 C20 1.491(2)
C19 C26 1.495(2)
C20 C21 1.291(13)
C20 C25 1.452(9)
C20 C21B 1.463(10)
C20 C25B 1.344(9)
C21 H21 0.9500
C21 C22 1.392(11)
C22 H22 0.9500
C22 C23 1.374(11)
C23 H23 0.9500
C23 C24 1.372(9)
C24 H24 0.9500
C24 C25 1.388(9)
C25 H25 0.9500
C21B H21B 0.9500
C21B C22B 1.399(9)
C22B H22B 0.9500
C22B C23B 1.354(10)
C23B H23B 0.9500
C23B C24B 1.384(8)
C24B H24B 0.9500
C24B C25B 1.383(8)
C25B H25B 0.9500
C26 C27 1.384(2)
C26 C31 1.391(3)
C27 H27 0.9500
C27 C28 1.404(3)
C28 H28 0.9500
C28 C29 1.375(4)
C29 H29 0.9500
C29 C30 1.361(4)
C30 H30 0.9500
C30 C31 1.387(3)
C31 H31 0.9500
C32 C33 1.318(11)
C32 C37 1.488(8)
C32 C33B 1.450(12)
C32 C37B 1.271(10)
C33 H33 0.9500
C33 C34 1.394(9)
C34 H34 0.9500
C34 C35 1.370(11)
C35 H35 0.9500
C35 C36 1.361(9)
C36 H36 0.9500
C36 C37 1.390(8)
C37 H37 0.9500
C33B H33B 0.9500
C33B C34B 1.388(11)
C34B H34B 0.9500
C34B C35B 1.368(12)
C35B H35B 0.9500
C35B C36B 1.353(11)
C36B H36B 0.9500
C36B C37B 1.387(10)
C37B H37B 0.9500
C38 C39 1.397(2)
C38 C43 1.395(2)
C39 H39 0.9500
C39 C40 1.386(2)
C40 H40 0.9500
C40 C41 1.387(2)
C41 H41 0.9500
C41 C42 1.378(2)
C42 H42 0.9500
C42 C43 1.391(2)
C43 H43 0.9500
C44 C45 1.377(2)
C44 C49 1.380(2)
C45 H45 0.9500
C45 C46 1.394(2)
C46 H46 0.9500
C46 C47 1.385(3)
C47 H47 0.9500
C47 C48 1.392(3)
C48 H48 0.9500
C48 C49 1.373(2)
C50 C51 1.498(2)
C50 C57 1.4909(19)
C51 C52 1.392(2)
C51 C56 1.385(2)
C52 H52 0.9500
C52 C53 1.391(3)
C53 H53 0.9500
C53 C54 1.378(3)
C54 H54 0.9500
C54 C55 1.376(3)
C55 H55 0.9500
C55 C56 1.392(3)
C56 H56 0.9500
C57 C58 1.394(2)
C57 C62 1.385(2)
C58 H58 0.9500
C58 C59 1.386(2)
C59 H59 0.9500
C59 C60 1.380(2)
C60 H60 0.9500
C60 C61 1.376(2)
C61 H61 0.9500
C61 C62 1.391(2)
C62 H62 0.9500
